data_4108643
loop_
_publ_author_name
'Eugenio Coronado'
'Jos\'e R. Gal\'an-Mascar\'os'
'Carlos Mart\'i-Gastaldo'

_publ_section_title
;
 Single Chain Magnets Based on the Oxalate Ligand
;
_journal_name_full 'Journal of the American Chemical Society'
_journal_page_first 14987
_journal_page_last 14989
_journal_paper_doi 10.1021/ja806298t
_journal_volume 130
_journal_year 2008
_chemical_formula_sum 'C42 H55 Co2 Cr2 F K N O40'
_chemical_formula_weight 1493.83
_chemical_name_systematic
; 
 ? 
;
_space_group_IT_number 11
_symmetry_cell_setting monoclinic
_symmetry_space_group_name_Hall '-P 2yb'
_symmetry_space_group_name_H-M 'P 1 21/m 1'
_atom_sites_solution_hydrogens geom
_atom_sites_solution_primary direct
_atom_sites_solution_secondary difmap
_audit_creation_method SHELXL-97
_cell_angle_alpha 90.00
_cell_angle_beta 112.7100(15)
_cell_angle_gamma 90.00
_cell_formula_units_Z 2
_cell_length_a 8.9240(2)
_cell_length_b 36.6840(11)
_cell_length_c 11.4110(3)
_cell_measurement_reflns_used 6690
_cell_measurement_temperature 110(2)
_cell_measurement_theta_max 26.71
_cell_measurement_theta_min 1.93
_cell_volume 3445.98(16)
_computing_cell_refinement 'Nonius DENZO'
_computing_data_collection 'Nonius COLLECT'
_computing_data_reduction 'Nonius DENZO'
_computing_molecular_graphics 'Crystal Maker 7.2.4'
_computing_publication_material SHELXL-97
_computing_structure_refinement 'SHELXL-97 (Sheldrick, 1997)'
_computing_structure_solution 'SIR97 (Giacovazzo et al., 1997)'
_diffrn_ambient_temperature 110(2)
_diffrn_measured_fraction_theta_full 0.899
_diffrn_measured_fraction_theta_max 0.899
_diffrn_measurement_device_type 'NONIUS kappa CCD'
_diffrn_measurement_method 'phi\omega scans'
_diffrn_radiation_monochromator graphite
_diffrn_radiation_source 'fine-focus sealed tube'
_diffrn_radiation_type MoK\a
_diffrn_radiation_wavelength 0.71073
_diffrn_reflns_av_R_equivalents 0.0656
_diffrn_reflns_av_sigmaI/netI 0.0969
_diffrn_reflns_limit_h_max 11
_diffrn_reflns_limit_h_min -11
_diffrn_reflns_limit_k_max 46
_diffrn_reflns_limit_k_min -43
_diffrn_reflns_limit_l_max 14
_diffrn_reflns_limit_l_min -14
_diffrn_reflns_number 10835
_diffrn_reflns_theta_full 26.71
_diffrn_reflns_theta_max 26.71
_diffrn_reflns_theta_min 1.93
_diffrn_standards_number 0
_exptl_absorpt_coefficient_mu 0.935
_exptl_absorpt_correction_T_max 0.987
_exptl_absorpt_correction_T_min 0.963
_exptl_absorpt_correction_type multi-scan
_exptl_absorpt_process_details
;
multi-scan from symmetry-related measurements
Sortav (Blessing 1995(
;
_exptl_crystal_colour pink
_exptl_crystal_density_diffrn 1.440
_exptl_crystal_description needle
_exptl_crystal_F_000 1528
_exptl_crystal_size_max 0.32
_exptl_crystal_size_mid 0.17
_exptl_crystal_size_min 0.14
_refine_diff_density_max 0.429
_refine_diff_density_min -0.374
_refine_diff_density_rms 0.091
_refine_ls_extinction_coef 0.0003(5)
_refine_ls_extinction_expression Fc^*^=kFc[1+0.001xFc^2^\l^3^/sin(2\q)]^-1/4^
_refine_ls_extinction_method SHELXL
_refine_ls_goodness_of_fit_ref 0.895
_refine_ls_hydrogen_treatment mixed
_refine_ls_matrix_type full
_refine_ls_number_parameters 413
_refine_ls_number_reflns 6690
_refine_ls_number_restraints 0
_refine_ls_restrained_S_all 0.895
_refine_ls_R_factor_all 0.1154
_refine_ls_R_factor_gt 0.0665
_refine_ls_shift/su_max 0.002
_refine_ls_shift/su_mean 0.000
_refine_ls_structure_factor_coef Fsqd
_refine_ls_weighting_details 'calc w=1/[\s^2^(Fo^2^)+(0.1004P)^2^+0.0000P] where P=(Fo^2^+2Fc^2^)/3'
_refine_ls_weighting_scheme calc
_refine_ls_wR_factor_gt 0.1580
_refine_ls_wR_factor_ref 0.1756
_reflns_number_gt 3693
_reflns_number_total 6690
_reflns_threshold_expression >2sigma(I)
_cod_data_source_file ja806298t_si_002.cif
_cod_data_source_block 1
_cod_original_sg_symbol_H-M ' P 21/m '
_cod_database_code 4108643

loop_
_symmetry_equiv_pos_as_xyz
'x, y, z'
'-x, y+1/2, -z'
'-x, -y, -z'
'x, -y-1/2, z'

loop_
_atom_site_label
_atom_site_type_symbol
_atom_site_fract_x
_atom_site_fract_y
_atom_site_fract_z
_atom_site_U_iso_or_equiv
_atom_site_adp_type
_atom_site_occupancy
_atom_site_symmetry_multiplicity
_atom_site_calc_flag
_atom_site_refinement_flags
Cr1 Cr 0.41995(8) 0.10385(2) 0.34589(6) 0.0424(2) Uani 1 1 d .
O3 O -0.1582(3) 0.14270(10) 0.5850(3) 0.0505(8) Uani 1 1 d .
O4 O -0.1158(4) 0.07705(10) 0.4935(3) 0.0517(8) Uani 1 1 d .
C1 C -0.2770(5) 0.12676(14) 0.5086(4) 0.0443(11) Uani 1 1 d .
C2 C -0.2530(5) 0.09008(14) 0.4537(4) 0.0438(11) Uani 1 1 d .
O5 O -0.4246(3) 0.13805(10) 0.4699(3) 0.0513(8) Uani 1 1 d .
O6 O -0.3807(3) 0.07551(10) 0.3717(3) 0.0491(8) Uani 1 1 d .
O7 O 0.2797(4) 0.07106(10) 0.2154(3) 0.0538(8) Uani 1 1 d .
O8 O 0.4277(4) 0.13052(10) 0.2000(3) 0.0541(9) Uani 1 1 d .
C3 C 0.2551(6) 0.08075(16) 0.1040(4) 0.0568(13) Uani 1 1 d .
C4 C 0.3430(6) 0.11564(18) 0.0926(4) 0.0606(14) Uani 1 1 d .
O9 O 0.1695(6) 0.06388(14) 0.0078(3) 0.0952(16) Uani 1 1 d .
O10 O 0.3346(6) 0.12748(17) -0.0090(3) 0.1054(18) Uani 1 1 d .
O11 O 0.3911(4) 0.07700(10) 0.4864(3) 0.0514(8) Uani 1 1 d .
O12 O 0.2338(3) 0.13256(10) 0.3475(3) 0.0480(8) Uani 1 1 d .
C5 C 0.2810(5) 0.09062(15) 0.5187(4) 0.0440(11) Uani 1 1 d .
C6 C 0.1930(5) 0.12337(15) 0.4390(4) 0.0489(12) Uani 1 1 d .
O13 O 0.2427(4) 0.08045(10) 0.6063(3) 0.0537(9) Uani 1 1 d .
O14 O 0.0875(4) 0.13905(11) 0.4675(3) 0.0567(9) Uani 1 1 d .
Co1 Co 0.05786(7) 0.11279(2) 0.62248(5) 0.0467(2) Uani 1 1 d .
O1 O 0.2215(4) 0.14891(13) 0.7469(3) 0.0723(11) Uani 1 1 d .
O2 O 0.0279(4) 0.08516(12) 0.7678(3) 0.0627(10) Uani 1 1 d .
C11 C 0.3518(8) -0.0513(2) 0.0193(8) 0.095(2) Uani 1 1 d .
H11A H 0.2891 -0.0744 0.0033 0.142 Uiso 1 1 calc .
H11B H 0.4689 -0.0574 0.0571 0.142 Uiso 1 1 calc .
C12 C 0.3125(8) -0.0306(2) -0.1048(7) 0.092(2) Uani 1 1 d .
H12A H 0.3682 -0.0067 -0.0876 0.138 Uiso 1 1 calc .
H12B H 0.3511 -0.0446 -0.1619 0.138 Uiso 1 1 calc .
C13 C -0.0943(9) 0.00840(19) 0.2826(6) 0.0795(18) Uani 1 1 d .
H13A H -0.1418 -0.0163 0.2730 0.119 Uiso 1 1 calc .
H13B H -0.1325 0.0227 0.3394 0.119 Uiso 1 1 calc .
C14 C 0.0860(10) 0.0062(2) 0.3374(5) 0.084(2) Uani 1 1 d .
H14A H 0.1325 0.0305 0.3348 0.126 Uiso 1 1 calc .
H14B H 0.1243 -0.0016 0.4273 0.126 Uiso 1 1 calc .
C15 C 0.3139(7) -0.0204(2) 0.3085(5) 0.0804(19) Uani 1 1 d .
H15A H 0.3623 -0.0287 0.3979 0.121 Uiso 1 1 calc .
H15B H 0.3552 0.0044 0.3040 0.121 Uiso 1 1 calc .
C16 C 0.3603(7) -0.0458(2) 0.2259(7) 0.085(2) Uani 1 1 d .
H16A H 0.4792 -0.0499 0.2623 0.127 Uiso 1 1 calc .
H16B H 0.3055 -0.0696 0.2200 0.127 Uiso 1 1 calc .
O101 O -0.1422(5) 0.02542(13) 0.1638(3) 0.0726(11) Uani 1 1 d .
O102 O 0.1407(4) -0.01966(11) 0.2658(3) 0.0645(10) Uani 1 1 d .
O103 O 0.3112(5) -0.02948(13) 0.1011(4) 0.0760(11) Uani 1 1 d .
C21 C -0.0783(12) 0.2169(3) -0.2118(7) 0.125(3) Uani 1 1 d .
H21A H -0.0150 0.2159 -0.2663 0.188 Uiso 1 1 calc .
H21B H -0.1951 0.2167 -0.2677 0.188 Uiso 1 1 calc .
C22 C -0.0418(11) 0.1855(3) -0.1309(7) 0.108(3) Uani 1 1 d .
H22A H -0.0597 0.1631 -0.1832 0.162 Uiso 1 1 calc .
H22B H 0.0739 0.1861 -0.0722 0.162 Uiso 1 1 calc .
C23 C -0.1287(15) 0.1532(3) 0.0088(11) 0.142(4) Uani 1 1 d .
H23A H -0.0129 0.1486 0.0620 0.212 Uiso 1 1 calc .
H23B H -0.1694 0.1324 -0.0503 0.212 Uiso 1 1 calc .
C24 C -0.2239(12) 0.1556(3) 0.0930(9) 0.117(3) Uani 1 1 d .
H24A H -0.3412 0.1579 0.0401 0.176 Uiso 1 1 calc .
H24B H -0.2073 0.1331 0.1446 0.176 Uiso 1 1 calc .
C25 C -0.2335(8) 0.1861(2) 0.2686(7) 0.088(2) Uani 1 1 d .
H25A H -0.2033 0.1633 0.3188 0.133 Uiso 1 1 calc .
H25B H -0.3535 0.1878 0.2306 0.133 Uiso 1 1 calc .
C26 C -0.1652(9) 0.2181(3) 0.3534(6) 0.092(2) Uani 1 1 d .
H26A H -0.1991 0.2174 0.4264 0.138 Uiso 1 1 calc .
H26B H -0.0451 0.2176 0.3865 0.138 Uiso 1 1 calc .
O201 O -0.0406(10) 0.2500 -0.1391(6) 0.103(2) Uani 1 2 d S
O202 O -0.1413(8) 0.18455(19) -0.0599(5) 0.1172(19) Uani 1 1 d .
O203 O -0.1726(5) 0.18539(13) 0.1718(4) 0.0834(12) Uani 1 1 d .
O204 O -0.2242(8) 0.2500 0.2819(5) 0.0843(18) Uani 1 2 d S
C31 C 0.4348(9) 0.2500 0.3933(8) 0.067(2) Uani 1 2 d S
C32 C 0.3635(7) 0.21812(19) 0.3503(6) 0.0817(19) Uani 1 1 d .
H32 H 0.4174 0.1959 0.3841 0.098 Uiso 1 1 calc R
C33 C 0.2076(7) 0.21796(18) 0.2542(6) 0.0732(16) Uani 1 1 d .
H33 H 0.1559 0.1955 0.2205 0.088 Uiso 1 1 calc R
C34 C 0.1304(9) 0.2500 0.2092(7) 0.0540(17) Uani 1 2 d S
N1 N -0.0358(7) 0.2500 0.1153(5) 0.0529(14) Uani 1 2 d S
H1N H -0.0700 0.2266 0.0950 0.079 Uiso 0.50 1 calc PR
H2N H -0.0396 0.2619 0.0442 0.079 Uiso 0.50 1 calc PR
H3N H -0.1016 0.2614 0.1479 0.079 Uiso 0.50 1 calc PR
F1 F 0.5868(6) 0.2500 0.4894(6) 0.1065(19) Uani 1 2 d S
K1 K 0.0000 0.0000 0.0000 0.0546(4) Uani 1 2 d S

loop_
_atom_site_aniso_label
_atom_site_aniso_U_11
_atom_site_aniso_U_22
_atom_site_aniso_U_33
_atom_site_aniso_U_23
_atom_site_aniso_U_13
_atom_site_aniso_U_12
Cr1 0.0401(4) 0.0482(5) 0.0370(4) 0.0022(3) 0.0129(3) -0.0008(3)
O3 0.0410(16) 0.057(2) 0.0471(16) -0.0128(15) 0.0097(13) -0.0014(15)
O4 0.0473(17) 0.053(2) 0.0554(18) -0.0065(15) 0.0208(14) 0.0089(15)
C1 0.042(2) 0.059(3) 0.034(2) 0.001(2) 0.0179(18) 0.004(2)
C2 0.047(2) 0.055(3) 0.033(2) 0.0012(19) 0.0197(19) -0.003(2)
O5 0.0409(16) 0.057(2) 0.0532(17) -0.0056(15) 0.0148(13) 0.0058(15)
O6 0.0478(16) 0.050(2) 0.0472(16) -0.0112(14) 0.0159(14) -0.0003(15)
O7 0.0534(17) 0.056(2) 0.0452(17) -0.0012(15) 0.0117(14) -0.0109(16)
O8 0.0623(19) 0.057(2) 0.0462(17) 0.0021(15) 0.0249(15) -0.0155(16)
C3 0.061(3) 0.055(4) 0.041(3) 0.000(2) 0.004(2) -0.002(2)
C4 0.058(3) 0.082(5) 0.040(3) 0.008(3) 0.016(2) -0.001(3)
O9 0.118(3) 0.090(4) 0.051(2) -0.002(2) 0.003(2) -0.044(3)
O10 0.121(4) 0.140(5) 0.047(2) 0.021(2) 0.023(2) -0.036(3)
O11 0.0481(17) 0.059(2) 0.0464(16) 0.0110(15) 0.0179(14) 0.0128(16)
O12 0.0457(16) 0.055(2) 0.0437(16) 0.0130(14) 0.0172(13) 0.0048(15)
C5 0.032(2) 0.059(3) 0.039(2) 0.008(2) 0.0123(17) 0.006(2)
C6 0.038(2) 0.061(4) 0.043(2) 0.006(2) 0.0113(19) 0.000(2)
O13 0.0505(17) 0.063(3) 0.0510(17) 0.0163(16) 0.0230(14) 0.0091(16)
O14 0.0487(17) 0.072(3) 0.0559(18) 0.0181(17) 0.0271(15) 0.0178(17)
Co1 0.0417(3) 0.0567(5) 0.0415(3) 0.0023(3) 0.0157(2) 0.0010(3)
O1 0.066(2) 0.086(3) 0.056(2) -0.003(2) 0.0145(17) -0.018(2)
O2 0.062(2) 0.079(3) 0.0458(17) 0.0012(17) 0.0187(15) -0.0122(18)
C11 0.078(4) 0.090(6) 0.123(6) -0.014(5) 0.045(4) 0.015(4)
C12 0.077(4) 0.104(6) 0.116(5) -0.030(5) 0.060(4) 0.001(4)
C13 0.107(5) 0.063(5) 0.083(4) -0.022(3) 0.052(4) -0.014(4)
C14 0.133(6) 0.073(5) 0.049(3) -0.015(3) 0.037(3) -0.022(4)
C15 0.071(4) 0.085(5) 0.063(3) 0.020(3) 0.001(3) -0.004(3)
C16 0.060(3) 0.080(5) 0.094(4) 0.038(4) 0.007(3) 0.000(3)
O101 0.084(3) 0.075(3) 0.063(2) -0.007(2) 0.0333(19) -0.003(2)
O102 0.073(2) 0.061(3) 0.0541(18) 0.0029(17) 0.0184(16) -0.0133(19)
O103 0.072(2) 0.069(3) 0.079(2) 0.004(2) 0.0196(19) 0.016(2)
C21 0.171(8) 0.134(9) 0.082(5) -0.031(5) 0.060(5) -0.032(7)
C22 0.156(7) 0.103(8) 0.090(5) -0.014(5) 0.073(5) 0.009(6)
C23 0.208(11) 0.090(8) 0.168(9) -0.055(7) 0.117(8) -0.037(8)
C24 0.157(7) 0.065(6) 0.144(7) -0.024(5) 0.073(6) -0.049(5)
C25 0.087(4) 0.081(6) 0.109(5) 0.028(4) 0.050(4) 0.004(4)
C26 0.103(5) 0.104(7) 0.076(4) 0.018(4) 0.043(4) 0.008(4)
O201 0.139(6) 0.113(7) 0.067(4) 0.000 0.050(4) 0.000
O202 0.168(5) 0.091(5) 0.114(4) -0.026(3) 0.078(4) -0.028(4)
O203 0.111(3) 0.062(3) 0.091(3) 0.001(2) 0.054(3) -0.022(2)
O204 0.092(4) 0.096(6) 0.068(3) 0.000 0.034(3) 0.000
C31 0.058(4) 0.049(5) 0.083(5) 0.000 0.014(4) 0.000
C32 0.069(3) 0.046(4) 0.112(5) 0.019(3) 0.014(3) 0.005(3)
C33 0.066(3) 0.040(4) 0.110(4) -0.006(3) 0.030(3) 0.003(3)
C34 0.063(4) 0.032(4) 0.070(4) 0.000 0.029(3) 0.000
N1 0.071(4) 0.024(3) 0.065(3) 0.000 0.028(3) 0.000
F1 0.067(3) 0.112(5) 0.115(4) 0.000 0.007(3) 0.000
K1 0.0512(8) 0.0625(11) 0.0496(8) 0.0031(7) 0.0190(6) 0.0025(7)

loop_
_atom_type_symbol
_atom_type_description
_atom_type_scat_dispersion_real
_atom_type_scat_dispersion_imag
_atom_type_scat_source
C C 0.0033 0.0016 'International Tables Vol C Tables 4.2.6.8 and 6.1.1.4'
H H 0.0000 0.0000 'International Tables Vol C Tables 4.2.6.8 and 6.1.1.4'
O O 0.0106 0.0060 'International Tables Vol C Tables 4.2.6.8 and 6.1.1.4'
N N 0.0061 0.0033 'International Tables Vol C Tables 4.2.6.8 and 6.1.1.4'
Cr Cr 0.3209 0.6236 'International Tables Vol C Tables 4.2.6.8 and 6.1.1.4'
Co Co 0.3494 0.9721 'International Tables Vol C Tables 4.2.6.8 and 6.1.1.4'
F F 0.0171 0.0103 'International Tables Vol C Tables 4.2.6.8 and 6.1.1.4'
K K 0.2009 0.2494 'International Tables Vol C Tables 4.2.6.8 and 6.1.1.4'

loop_
_geom_angle_atom_site_label_1
_geom_angle_atom_site_label_2
_geom_angle_atom_site_label_3
_geom_angle
_geom_angle_site_symmetry_1
_geom_angle_site_symmetry_3
O7 Cr1 O8 83.20(14) . .
O7 Cr1 O12 92.40(14) . .
O8 Cr1 O12 92.70(14) . .
O7 Cr1 O6 93.72(14) . 1_655
O8 Cr1 O6 93.70(14) . 1_655
O12 Cr1 O6 171.62(12) . 1_655
O7 Cr1 O11 93.78(14) . .
O8 Cr1 O11 174.98(13) . .
O12 Cr1 O11 83.39(13) . .
O6 Cr1 O11 90.49(13) 1_655 .
O7 Cr1 O5 174.81(13) . 1_655
O8 Cr1 O5 92.63(14) . 1_655
O12 Cr1 O5 90.87(13) . 1_655
O6 Cr1 O5 83.45(13) 1_655 1_655
O11 Cr1 O5 90.60(14) . 1_655
C1 O3 Co1 111.5(3) . .
C2 O4 Co1 111.9(3) . .
O3 C1 O5 125.4(5) . .
O3 C1 C2 119.3(4) . .
O5 C1 C2 115.4(4) . .
O4 C2 O6 126.0(5) . .
O4 C2 C1 117.9(4) . .
O6 C2 C1 116.1(4) . .
C1 O5 Cr1 112.4(3) . 1_455
C2 O6 Cr1 112.6(3) . 1_455
C3 O7 Cr1 114.1(3) . .
C4 O8 Cr1 113.5(3) . .
O9 C3 O7 124.4(5) . .
O9 C3 C4 120.3(4) . .
O7 C3 C4 115.3(4) . .
O10 C4 O8 123.8(6) . .
O10 C4 C3 122.4(5) . .
O8 C4 C3 113.8(4) . .
C3 O9 K1 126.5(4) . .
C5 O11 Cr1 113.2(3) . .
C6 O12 Cr1 111.9(3) . .
O13 C5 O11 127.0(4) . .
O13 C5 C6 118.7(4) . .
O11 C5 C6 114.3(4) . .
O14 C6 O12 124.9(5) . .
O14 C6 C5 118.3(4) . .
O12 C6 C5 116.8(4) . .
C5 O13 Co1 112.0(3) . .
C6 O14 Co1 110.9(3) . .
O2 Co1 O1 92.25(15) . .
O2 Co1 O13 98.32(14) . .
O1 Co1 O13 92.98(15) . .
O2 Co1 O3 91.53(14) . .
O1 Co1 O3 98.80(15) . .
O13 Co1 O3 164.33(12) . .
O2 Co1 O14 177.33(16) . .
O1 Co1 O14 89.97(14) . .
O13 Co1 O14 80.06(12) . .
O3 Co1 O14 89.61(13) . .
O2 Co1 O4 88.13(14) . .
O1 Co1 O4 178.16(16) . .
O13 Co1 O4 88.74(13) . .
O3 Co1 O4 79.39(12) . .
O14 Co1 O4 89.71(14) . .
O103 C11 C12 108.2(6) . .
O103 C11 H11A 110.1 . .
C12 C11 H11A 110.1 . .
O103 C11 H11B 110.1 . .
C12 C11 H11B 110.1 . .
H11A C11 H11B 108.4 . .
O101 C12 C11 109.2(5) 3 .
O101 C12 H12A 109.8 3 .
C11 C12 H12A 109.8 . .
O101 C12 H12B 109.8 3 .
C11 C12 H12B 109.8 . .
H12A C12 H12B 108.3 . .
O101 C13 C14 107.9(5) . .
O101 C13 H13A 110.1 . .
C14 C13 H13A 110.1 . .
O101 C13 H13B 110.1 . .
C14 C13 H13B 110.1 . .
H13A C13 H13B 108.4 . .
O102 C14 C13 110.1(5) . .
O102 C14 H14A 109.6 . .
C13 C14 H14A 109.6 . .
O102 C14 H14B 109.6 . .
C13 C14 H14B 109.6 . .
H14A C14 H14B 108.2 . .
O102 C15 C16 108.9(5) . .
O102 C15 H15A 109.9 . .
C16 C15 H15A 109.9 . .
O102 C15 H15B 109.9 . .
C16 C15 H15B 109.9 . .
H15A C15 H15B 108.3 . .
O103 C16 C15 108.1(5) . .
O103 C16 H16A 110.1 . .
C15 C16 H16A 110.1 . .
O103 C16 H16B 110.1 . .
C15 C16 H16B 110.1 . .
H16A C16 H16B 108.4 . .
C13 O101 C12 113.0(5) . 3
C13 O101 K1 116.8(4) . .
C12 O101 K1 114.1(3) 3 .
C15 O102 C14 112.0(5) . .
C15 O102 K1 109.6(3) . .
C14 O102 K1 108.8(3) . .
C11 O103 C16 111.5(6) . .
C11 O103 K1 115.2(4) . .
C16 O103 K1 116.3(3) . .
O201 C21 C22 111.4(6) . .
O201 C21 H21A 109.4 . .
C22 C21 H21A 109.4 . .
O201 C21 H21B 109.4 . .
C22 C21 H21B 109.4 . .
H21A C21 H21B 108.0 . .
O202 C22 C21 110.5(8) . .
O202 C22 H22A 109.5 . .
C21 C22 H22A 109.5 . .
O202 C22 H22B 109.5 . .
C21 C22 H22B 109.5 . .
H22A C22 H22B 108.1 . .
O202 C23 C24 111.9(9) . .
O202 C23 H23A 109.2 . .
C24 C23 H23A 109.2 . .
O202 C23 H23B 109.2 . .
C24 C23 H23B 109.2 . .
H23A C23 H23B 107.9 . .
O203 C24 C23 109.6(7) . .
O203 C24 H24A 109.8 . .
C23 C24 H24A 109.8 . .
O203 C24 H24B 109.8 . .
C23 C24 H24B 109.8 . .
H24A C24 H24B 108.2 . .
O203 C25 C26 109.8(6) . .
O203 C25 H25A 109.7 . .
C26 C25 H25A 109.7 . .
O203 C25 H25B 109.7 . .
C26 C25 H25B 109.7 . .
H25A C25 H25B 108.2 . .
O204 C26 C25 108.1(5) . .
O204 C26 H26A 110.1 . .
C25 C26 H26A 110.1 . .
O204 C26 H26B 110.1 . .
C25 C26 H26B 110.1 . .
H26A C26 H26B 108.4 . .
C21 O201 C21 115.6(10) 4_565 .
C23 O202 C22 114.6(8) . .
C24 O203 C25 113.3(6) . .
C26 O204 C26 112.5(8) 4_565 .
C32 C31 C32 122.9(8) 4_565 .
C32 C31 F1 118.5(4) 4_565 .
C32 C31 F1 118.5(4) . .
C31 C32 C33 118.8(6) . .
C31 C32 H32 120.6 . .
C33 C32 H32 120.6 . .
C34 C33 C32 119.9(6) . .
C34 C33 H33 120.1 . .
C32 C33 H33 120.1 . .
C33 C34 C33 119.7(7) 4_565 .
C33 C34 N1 120.1(4) 4_565 .
C33 C34 N1 120.1(4) . .
C34 N1 H1N 109.5 . .
C34 N1 H2N 109.5 . .
H1N N1 H2N 109.5 . .
C34 N1 H3N 109.5 . .
H1N N1 H3N 109.5 . .
H2N N1 H3N 109.5 . .
O9 K1 O9 180.0 . 3
O9 K1 O103 97.45(15) . 3
O9 K1 O103 82.55(15) 3 3
O9 K1 O103 82.55(15) . .
O9 K1 O103 97.45(15) 3 .
O103 K1 O103 180.0 3 .
O9 K1 O101 85.44(15) . 3
O9 K1 O101 94.56(15) 3 3
O103 K1 O101 119.39(12) 3 3
O103 K1 O101 60.61(12) . 3
O9 K1 O101 94.57(15) . .
O9 K1 O101 85.44(15) 3 .
O103 K1 O101 60.61(12) 3 .
O103 K1 O101 119.39(12) . .
O101 K1 O101 180.0 3 .
O9 K1 O102 99.60(10) . .
O9 K1 O102 80.40(10) 3 .
O103 K1 O102 119.46(11) 3 .
O103 K1 O102 60.54(11) . .
O101 K1 O102 119.56(12) 3 .
O101 K1 O102 60.44(12) . .
O9 K1 O102 80.40(10) . 3
O9 K1 O102 99.60(10) 3 3
O103 K1 O102 60.54(11) 3 3
O103 K1 O102 119.46(11) . 3
O101 K1 O102 60.44(12) 3 3
O101 K1 O102 119.56(12) . 3
O102 K1 O102 180.00(16) . 3

loop_
_geom_bond_atom_site_label_1
_geom_bond_atom_site_label_2
_geom_bond_distance
_geom_bond_site_symmetry_2
Cr1 O7 1.947(3) .
Cr1 O8 1.955(3) .
Cr1 O12 1.973(3) .
Cr1 O6 1.982(3) 1_655
Cr1 O11 1.982(3) .
Cr1 O5 1.997(3) 1_655
O3 C1 1.229(5) .
O3 Co1 2.114(3) .
O4 C2 1.227(5) .
O4 Co1 2.128(3) .
C1 O5 1.285(5) .
C1 C2 1.534(7) .
C2 O6 1.279(5) .
O5 Cr1 1.997(3) 1_455
O6 Cr1 1.982(3) 1_455
O7 C3 1.255(5) .
O8 C4 1.287(6) .
C3 O9 1.235(6) .
C3 C4 1.533(8) .
C4 O10 1.213(6) .
O9 K1 2.772(5) .
O11 C5 1.276(5) .
O12 C6 1.277(5) .
C5 O13 1.232(5) .
C5 C6 1.528(7) .
C6 O14 1.248(6) .
O13 Co1 2.097(3) .
O14 Co1 2.119(3) .
Co1 O2 2.048(3) .
Co1 O1 2.074(4) .
C11 O103 1.381(8) .
C11 C12 1.524(11) .
C11 H11A 0.9900 .
C11 H11B 0.9900 .
C12 O101 1.417(8) 3
C12 H12A 0.9900 .
C12 H12B 0.9900 .
C13 O101 1.401(8) .
C13 C14 1.487(10) .
C13 H13A 0.9900 .
C13 H13B 0.9900 .
C14 O102 1.453(8) .
C14 H14A 0.9900 .
C14 H14B 0.9900 .
C15 O102 1.430(7) .
C15 C16 1.493(10) .
C15 H15A 0.9900 .
C15 H15B 0.9900 .
C16 O103 1.447(7) .
C16 H16A 0.9900 .
C16 H16B 0.9900 .
O101 C12 1.417(8) 3
O101 K1 2.794(4) .
O102 K1 2.891(3) .
O103 K1 2.782(4) .
C21 O201 1.435(10) .
C21 C22 1.434(14) .
C21 H21A 0.9900 .
C21 H21B 0.9900 .
C22 O202 1.415(9) .
C22 H22A 0.9900 .
C22 H22B 0.9900 .
C23 O202 1.371(13) .
C23 C24 1.511(13) .
C23 H23A 0.9900 .
C23 H23B 0.9900 .
C24 O203 1.376(9) .
C24 H24A 0.9900 .
C24 H24B 0.9900 .
C25 O203 1.407(8) .
C25 C26 1.494(11) .
C25 H25A 0.9900 .
C25 H25B 0.9900 .
C26 O204 1.407(8) .
C26 H26A 0.9900 .
C26 H26B 0.9900 .
O201 C21 1.435(10) 4_565
O204 C26 1.407(8) 4_565
C31 C32 1.331(8) 4_565
C31 C32 1.332(8) .
C31 F1 1.376(9) .
C32 C33 1.400(8) .
C32 H32 0.9500 .
C33 C34 1.359(7) .
C33 H33 0.9500 .
C34 C33 1.359(7) 4_565
C34 N1 1.456(9) .
N1 H1N 0.9100 .
N1 H2N 0.9100 .
N1 H3N 0.9100 .
K1 O9 2.772(5) 3
K1 O103 2.782(4) 3
K1 O101 2.794(4) 3
K1 O102 2.891(3) 3
